data_1508883
loop_
_publ_author_name
'An, Jing'
'Lu, Liang-Qiu'
'Yang, Qing-Qing'
'Wang, Tao'
'Xiao, Wen-Jing'

_publ_section_title
;
 Enantioselective Construction of Oxa- and Aza-Angular Triquinanes through
 Tandem [4 + 1]/[3 + 2] Cycloaddition of Sulfur Ylides and Nitroolefins.
;
_journal_issue 3
_journal_name_full 'Organic letters'
_journal_page_first 542
_journal_page_last 545
_journal_paper_doi 10.1021/ol303363r
_journal_volume 15
_journal_year 2013
_chemical_formula_sum 'C26 H21 N O5'
_chemical_formula_weight 427.44
_chemical_name_systematic
; 
 ? 
;
_space_group_IT_number 14
_symmetry_cell_setting monoclinic
_symmetry_space_group_name_Hall '-P 2ybc'
_symmetry_space_group_name_H-M 'P 1 21/c 1'
_atom_sites_solution_hydrogens geom
_atom_sites_solution_primary direct
_atom_sites_solution_secondary difmap
_audit_creation_method SHELXL-97
_cell_angle_alpha 90.00
_cell_angle_beta 107.8660(10)
_cell_angle_gamma 90.00
_cell_formula_units_Z 4
_cell_length_a 11.17290(10)
_cell_length_b 22.3738(3)
_cell_length_c 8.88330(10)
_cell_measurement_reflns_used 9856
_cell_measurement_temperature 296(2)
_cell_measurement_theta_max 70.49
_cell_measurement_theta_min 3.95
_cell_volume 2113.56(4)
_computing_cell_refinement 'Bruker SAINT'
_computing_data_collection 'Bruker APEX2'
_computing_data_reduction 'Bruker SAINT'
_computing_molecular_graphics 'Bruker SHELXTL'
_computing_publication_material 'Bruker SHELXTL'
_computing_structure_refinement 'SHELXL-97 (Sheldrick, 2008)'
_computing_structure_solution 'SHELXS-97 (Sheldrick, 2008)'
_diffrn_ambient_temperature 296(2)
_diffrn_measured_fraction_theta_full 0.968
_diffrn_measured_fraction_theta_max 0.968
_diffrn_measurement_device_type 'Bruker APEX-II CCD'
_diffrn_measurement_method '\f and \w scans'
_diffrn_radiation_monochromator graphite
_diffrn_radiation_source 'fine-focus sealed tube'
_diffrn_radiation_type CuK\a
_diffrn_radiation_wavelength 1.54178
_diffrn_reflns_av_R_equivalents 0.0241
_diffrn_reflns_av_sigmaI/netI 0.0183
_diffrn_reflns_limit_h_max 13
_diffrn_reflns_limit_h_min -13
_diffrn_reflns_limit_k_max 26
_diffrn_reflns_limit_k_min -26
_diffrn_reflns_limit_l_max 9
_diffrn_reflns_limit_l_min -10
_diffrn_reflns_number 19213
_diffrn_reflns_theta_full 64.99
_diffrn_reflns_theta_max 64.99
_diffrn_reflns_theta_min 3.95
_exptl_absorpt_coefficient_mu 0.765
_exptl_absorpt_correction_T_max 0.9274
_exptl_absorpt_correction_T_min 0.8873
_exptl_absorpt_correction_type none
_exptl_crystal_density_meas 0
_exptl_crystal_density_method 'not measured'
_exptl_crystal_F_000 896
_exptl_crystal_size_max 0.16
_exptl_crystal_size_mid 0.12
_exptl_crystal_size_min 0.10
_refine_diff_density_max 0.247
_refine_diff_density_min -0.167
_refine_diff_density_rms 0.032
_refine_ls_extinction_coef 0.00168(15)
_refine_ls_extinction_expression Fc^*^=kFc[1+0.001xFc^2^\l^3^/sin(2\q)]^-1/4^
_refine_ls_extinction_method SHELXL
_refine_ls_goodness_of_fit_ref 1.047
_refine_ls_hydrogen_treatment consf
_refine_ls_matrix_type full
_refine_ls_number_parameters 290
_refine_ls_number_reflns 3484
_refine_ls_number_restraints 0
_refine_ls_restrained_S_all 1.047
_refine_ls_R_factor_all 0.0314
_refine_ls_R_factor_gt 0.0308
_refine_ls_shift/su_max 0.001
_refine_ls_shift/su_mean 0.000
_refine_ls_structure_factor_coef Fsqd
_refine_ls_weighting_details 'calc w=1/[\s^2^(Fo^2^)+(0.0286P)^2^+0.8960P] where P=(Fo^2^+2Fc^2^)/3'
_refine_ls_weighting_scheme calc
_refine_ls_wR_factor_gt 0.0744
_refine_ls_wR_factor_ref 0.0748
_reflns_number_gt 3394
_reflns_number_total 3484
_reflns_threshold_expression >2sigma(I)
_cod_data_source_file ol303363r_si_002.cif
_cod_data_source_block t
_cod_depositor_comments
;
The following automatic conversions were performed:

'_symmetry_cell_setting' value 'Monoclinic' changed to 'monoclinic'
according to /home/saulius/struct/CIF-dictionaries/cif_core.dic
dictionary named 'cif_core.dic' version 2.4.2 from 2011-04-26.

Automatic conversion script
Id: cif_fix_values 1891 2012-01-12 08:04:46Z andrius 
;
_cod_original_sg_symbol_H-M P2(1)/c
_cod_database_code 1508883

loop_
_symmetry_equiv_pos_as_xyz
'x, y, z'
'-x, y+1/2, -z+1/2'
'-x, -y, -z'
'x, -y-1/2, z-1/2'

loop_
_atom_site_label
_atom_site_type_symbol
_atom_site_fract_x
_atom_site_fract_y
_atom_site_fract_z
_atom_site_U_iso_or_equiv
_atom_site_adp_type
_atom_site_occupancy
_atom_site_symmetry_multiplicity
_atom_site_calc_flag
_atom_site_refinement_flags
C1 C 0.20975(11) 0.34864(5) 1.19255(14) 0.0225(3) Uani 1 1 d .
C2 C 0.20525(12) 0.29384(5) 1.26482(15) 0.0273(3) Uani 1 1 d .
H2 H 0.1281 0.2762 1.2563 0.033 Uiso 1 1 calc R
C3 C 0.31570(13) 0.26563(6) 1.34937(19) 0.0402(4) Uani 1 1 d .
H3 H 0.3127 0.2295 1.3996 0.048 Uiso 1 1 calc R
C4 C 0.43050(14) 0.29118(7) 1.3592(2) 0.0449(4) Uani 1 1 d .
H4 H 0.5046 0.2719 1.4149 0.054 Uiso 1 1 calc R
C5 C 0.43559(13) 0.34536(6) 1.28641(19) 0.0378(3) Uani 1 1 d .
H5 H 0.5130 0.3623 1.2928 0.045 Uiso 1 1 calc R
C6 C 0.32579(12) 0.37425(6) 1.20428(16) 0.0282(3) Uani 1 1 d .
H6 H 0.3294 0.4109 1.1567 0.034 Uiso 1 1 calc R
C7 C 0.09360(11) 0.38291(5) 1.10984(14) 0.0215(3) Uani 1 1 d .
C8 C -0.02906(11) 0.34883(5) 1.03332(14) 0.0198(3) Uani 1 1 d .
H8 H -0.0718 0.3420 1.1130 0.024 Uiso 1 1 calc R
C9 C -0.11861(11) 0.38282(5) 0.89244(13) 0.0194(3) Uani 1 1 d .
H9 H -0.0793 0.4211 0.8818 0.023 Uiso 1 1 calc R
C10 C -0.24852(11) 0.39548(5) 0.90460(13) 0.0202(3) Uani 1 1 d .
C11 C -0.30508(11) 0.45001(5) 0.85019(15) 0.0247(3) Uani 1 1 d .
H11 H -0.2611 0.4788 0.8129 0.030 Uiso 1 1 calc R
C12 C -0.42666(12) 0.46174(6) 0.85127(17) 0.0312(3) Uani 1 1 d .
H12 H -0.4637 0.4983 0.8146 0.037 Uiso 1 1 calc R
C13 C -0.49305(12) 0.41957(6) 0.90636(17) 0.0323(3) Uani 1 1 d .
H13 H -0.5750 0.4274 0.9056 0.039 Uiso 1 1 calc R
C14 C -0.43667(12) 0.36550(6) 0.96280(16) 0.0301(3) Uani 1 1 d .
H14 H -0.4805 0.3371 1.0016 0.036 Uiso 1 1 calc R
C15 C -0.31528(12) 0.35340(5) 0.96185(15) 0.0247(3) Uani 1 1 d .
H15 H -0.2782 0.3169 0.9997 0.030 Uiso 1 1 calc R
C16 C -0.11891(11) 0.34285(5) 0.74875(14) 0.0194(3) Uani 1 1 d .
C17 C -0.23846(11) 0.30782(5) 0.66737(14) 0.0226(3) Uani 1 1 d .
H17A H -0.2388 0.2700 0.7207 0.027 Uiso 1 1 calc R
H17B H -0.3123 0.3305 0.6683 0.027 Uiso 1 1 calc R
C18 C -0.15354(11) 0.33448(5) 0.47013(14) 0.0221(3) Uani 1 1 d .
C19 C -0.08173(11) 0.37061(5) 0.61349(14) 0.0204(3) Uani 1 1 d .
H19 H -0.1035 0.4131 0.6006 0.024 Uiso 1 1 calc R
C20 C 0.06272(11) 0.36058(5) 0.65774(14) 0.0212(3) Uani 1 1 d .
H20 H 0.0799 0.3297 0.5889 0.025 Uiso 1 1 calc R
C21 C 0.13956(11) 0.41536(5) 0.65188(14) 0.0224(3) Uani 1 1 d .
C22 C 0.21642(12) 0.41525(6) 0.55585(15) 0.0284(3) Uani 1 1 d .
H22 H 0.2230 0.3809 0.5001 0.034 Uiso 1 1 calc R
C23 C 0.28372(13) 0.46593(6) 0.54199(17) 0.0334(3) Uani 1 1 d .
H23 H 0.3340 0.4657 0.4757 0.040 Uiso 1 1 calc R
C24 C 0.27610(12) 0.51674(6) 0.62662(16) 0.0306(3) Uani 1 1 d .
H24 H 0.3211 0.5508 0.6173 0.037 Uiso 1 1 calc R
C25 C 0.20157(13) 0.51701(6) 0.72510(16) 0.0316(3) Uani 1 1 d .
H25 H 0.1974 0.5511 0.7832 0.038 Uiso 1 1 calc R
C26 C 0.13304(13) 0.46673(5) 0.73771(16) 0.0286(3) Uani 1 1 d .
H26 H 0.0825 0.4672 0.8037 0.034 Uiso 1 1 calc R
N1 N -0.01340(9) 0.29953(4) 0.81279(11) 0.0195(2) Uani 1 1 d .
O1 O 0.09350(8) 0.43722(4) 1.10737(10) 0.0293(2) Uani 1 1 d .
O2 O -0.00576(7) 0.29136(3) 0.97051(9) 0.02018(19) Uani 1 1 d .
O3 O 0.09589(7) 0.33838(3) 0.81716(9) 0.02057(19) Uani 1 1 d .
O4 O -0.23753(8) 0.29796(4) 0.50645(10) 0.0247(2) Uani 1 1 d .
O5 O -0.14214(9) 0.33510(4) 0.34032(10) 0.0292(2) Uani 1 1 d .

loop_
_atom_site_aniso_label
_atom_site_aniso_U_11
_atom_site_aniso_U_22
_atom_site_aniso_U_33
_atom_site_aniso_U_23
_atom_site_aniso_U_13
_atom_site_aniso_U_12
C1 0.0246(6) 0.0218(6) 0.0207(6) -0.0026(5) 0.0063(5) -0.0025(5)
C2 0.0239(6) 0.0247(6) 0.0302(7) 0.0018(5) 0.0038(5) -0.0052(5)
C3 0.0322(7) 0.0268(7) 0.0512(9) 0.0116(6) -0.0024(6) -0.0050(6)
C4 0.0261(7) 0.0336(8) 0.0632(11) 0.0082(7) -0.0038(7) -0.0005(6)
C5 0.0233(7) 0.0333(7) 0.0539(9) 0.0000(6) 0.0073(6) -0.0069(6)
C6 0.0294(7) 0.0227(6) 0.0333(7) 0.0005(5) 0.0108(6) -0.0051(5)
C7 0.0273(6) 0.0212(6) 0.0178(6) -0.0010(4) 0.0096(5) -0.0011(5)
C8 0.0236(6) 0.0179(6) 0.0195(6) -0.0011(4) 0.0090(5) 0.0010(4)
C9 0.0224(6) 0.0176(6) 0.0191(6) -0.0009(4) 0.0078(5) -0.0009(4)
C10 0.0229(6) 0.0195(6) 0.0187(6) -0.0043(4) 0.0072(5) 0.0001(5)
C11 0.0258(6) 0.0198(6) 0.0285(7) -0.0009(5) 0.0084(5) -0.0008(5)
C12 0.0266(7) 0.0231(6) 0.0423(8) -0.0013(5) 0.0083(6) 0.0048(5)
C13 0.0225(6) 0.0322(7) 0.0440(8) -0.0077(6) 0.0130(6) 0.0006(5)
C14 0.0293(7) 0.0283(7) 0.0374(8) -0.0047(5) 0.0169(6) -0.0059(5)
C15 0.0278(6) 0.0196(6) 0.0286(7) -0.0009(5) 0.0116(5) 0.0012(5)
C16 0.0218(6) 0.0171(5) 0.0205(6) 0.0002(4) 0.0082(5) 0.0022(4)
C17 0.0249(6) 0.0233(6) 0.0200(6) -0.0023(5) 0.0077(5) -0.0005(5)
C18 0.0272(6) 0.0189(6) 0.0202(6) 0.0017(4) 0.0072(5) 0.0050(5)
C19 0.0258(6) 0.0167(5) 0.0199(6) 0.0004(4) 0.0087(5) 0.0019(5)
C20 0.0269(6) 0.0192(6) 0.0196(6) -0.0005(4) 0.0100(5) 0.0019(5)
C21 0.0245(6) 0.0224(6) 0.0201(6) 0.0015(5) 0.0065(5) 0.0001(5)
C22 0.0327(7) 0.0281(7) 0.0273(7) -0.0018(5) 0.0137(6) -0.0013(5)
C23 0.0327(7) 0.0368(7) 0.0356(8) 0.0054(6) 0.0176(6) -0.0030(6)
C24 0.0284(7) 0.0263(7) 0.0337(7) 0.0091(5) 0.0046(6) -0.0059(5)
C25 0.0413(8) 0.0216(6) 0.0307(7) -0.0003(5) 0.0093(6) -0.0029(5)
C26 0.0381(7) 0.0238(6) 0.0285(7) -0.0008(5) 0.0171(6) -0.0020(5)
N1 0.0216(5) 0.0189(5) 0.0193(5) 0.0012(4) 0.0080(4) -0.0009(4)
O1 0.0333(5) 0.0192(5) 0.0318(5) -0.0016(3) 0.0044(4) -0.0011(4)
O2 0.0269(4) 0.0170(4) 0.0174(4) 0.0006(3) 0.0079(3) 0.0001(3)
O3 0.0211(4) 0.0193(4) 0.0223(4) 0.0015(3) 0.0081(3) -0.0009(3)
O4 0.0287(5) 0.0250(4) 0.0204(4) -0.0041(3) 0.0076(4) -0.0025(3)
O5 0.0411(5) 0.0276(5) 0.0194(5) -0.0003(3) 0.0102(4) 0.0018(4)

loop_
_atom_type_symbol
_atom_type_description
_atom_type_scat_dispersion_real
_atom_type_scat_dispersion_imag
_atom_type_scat_source
C C 0.0181 0.0091 'International Tables Vol C Tables 4.2.6.8 and 6.1.1.4'
H H 0.0000 0.0000 'International Tables Vol C Tables 4.2.6.8 and 6.1.1.4'
N N 0.0311 0.0180 'International Tables Vol C Tables 4.2.6.8 and 6.1.1.4'
O O 0.0492 0.0322 'International Tables Vol C Tables 4.2.6.8 and 6.1.1.4'

loop_
_geom_angle_atom_site_label_1
_geom_angle_atom_site_label_2
_geom_angle_atom_site_label_3
_geom_angle
C6 C1 C2 119.52(12)
C6 C1 C7 118.34(11)
C2 C1 C7 122.05(11)
C3 C2 C1 119.96(12)
C3 C2 H2 120.0
C1 C2 H2 120.0
C4 C3 C2 120.08(13)
C4 C3 H3 120.0
C2 C3 H3 120.0
C3 C4 C5 120.22(13)
C3 C4 H4 119.9
C5 C4 H4 119.9
C6 C5 C4 120.01(13)
C6 C5 H5 120.0
C4 C5 H5 120.0
C5 C6 C1 120.20(12)
C5 C6 H6 119.9
C1 C6 H6 119.9
O1 C7 C1 121.23(11)
O1 C7 C8 119.58(11)
C1 C7 C8 119.14(10)
O2 C8 C7 111.62(9)
O2 C8 C9 105.80(9)
C7 C8 C9 112.56(9)
O2 C8 H8 108.9
C7 C8 H8 108.9
C9 C8 H8 108.9
C10 C9 C8 115.57(10)
C10 C9 C16 113.86(9)
C8 C9 C16 102.68(9)
C10 C9 H9 108.1
C8 C9 H9 108.1
C16 C9 H9 108.1
C11 C10 C15 118.91(11)
C11 C10 C9 118.84(10)
C15 C10 C9 122.19(10)
C12 C11 C10 120.35(12)
C12 C11 H11 119.8
C10 C11 H11 119.8
C13 C12 C11 120.51(12)
C13 C12 H12 119.7
C11 C12 H12 119.7
C12 C13 C14 119.44(12)
C12 C13 H13 120.3
C14 C13 H13 120.3
C13 C14 C15 120.38(12)
C13 C14 H14 119.8
C15 C14 H14 119.8
C14 C15 C10 120.39(11)
C14 C15 H15 119.8
C10 C15 H15 119.8
N1 C16 C19 100.99(9)
N1 C16 C17 108.68(9)
C19 C16 C17 104.32(9)
N1 C16 C9 104.88(9)
C19 C16 C9 118.75(9)
C17 C16 C9 117.68(9)
O4 C17 C16 105.98(9)
O4 C17 H17A 110.5
C16 C17 H17A 110.5
O4 C17 H17B 110.5
C16 C17 H17B 110.5
H17A C17 H17B 108.7
O5 C18 O4 121.44(11)
O5 C18 C19 128.16(11)
O4 C18 C19 110.39(10)
C18 C19 C16 104.13(9)
C18 C19 C20 112.12(9)
C16 C19 C20 104.80(9)
C18 C19 H19 111.8
C16 C19 H19 111.8
C20 C19 H19 111.8
O3 C20 C21 109.73(9)
O3 C20 C19 103.45(9)
C21 C20 C19 115.60(9)
O3 C20 H20 109.3
C21 C20 H20 109.3
C19 C20 H20 109.3
C22 C21 C26 119.03(11)
C22 C21 C20 119.21(11)
C26 C21 C20 121.75(11)
C21 C22 C23 120.62(12)
C21 C22 H22 119.7
C23 C22 H22 119.7
C24 C23 C22 119.97(13)
C24 C23 H23 120.0
C22 C23 H23 120.0
C23 C24 C25 119.93(12)
C23 C24 H24 120.0
C25 C24 H24 120.0
C24 C25 C26 120.25(12)
C24 C25 H25 119.9
C26 C25 H25 119.9
C25 C26 C21 120.19(12)
C25 C26 H26 119.9
C21 C26 H26 119.9
O2 N1 O3 104.73(8)
O2 N1 C16 105.43(8)
O3 N1 C16 100.13(8)
N1 O2 C8 107.89(8)
C20 O3 N1 102.38(8)
C18 O4 C17 110.97(9)

loop_
_geom_bond_atom_site_label_1
_geom_bond_atom_site_label_2
_geom_bond_distance
C1 C6 1.3919(17)
C1 C2 1.3922(17)
C1 C7 1.4922(17)
C2 C3 1.3843(19)
C2 H2 0.9300
C3 C4 1.382(2)
C3 H3 0.9300
C4 C5 1.383(2)
C4 H4 0.9300
C5 C6 1.3806(19)
C5 H5 0.9300
C6 H6 0.9300
C7 O1 1.2154(14)
C7 C8 1.5330(16)
C8 O2 1.4564(13)
C8 C9 1.5419(16)
C8 H8 0.9800
C9 C10 1.5149(16)
C9 C16 1.5578(15)
C9 H9 0.9800
C10 C11 1.3906(17)
C10 C15 1.3907(17)
C11 C12 1.3865(18)
C11 H11 0.9300
C12 C13 1.3793(19)
C12 H12 0.9300
C13 C14 1.3849(19)
C13 H13 0.9300
C14 C15 1.3855(18)
C14 H14 0.9300
C15 H15 0.9300
C16 N1 1.4969(14)
C16 C19 1.5193(16)
C16 C17 1.5259(16)
C17 O4 1.4496(14)
C17 H17A 0.9700
C17 H17B 0.9700
C18 O5 1.1984(15)
C18 O4 1.3559(15)
C18 C19 1.5139(16)
C19 C20 1.5558(16)
C19 H19 0.9800
C20 O3 1.4379(14)
C20 C21 1.5063(16)
C20 H20 0.9800
C21 C22 1.3837(18)
C21 C26 1.3934(17)
C22 C23 1.3868(18)
C22 H22 0.9300
C23 C24 1.380(2)
C23 H23 0.9300
C24 C25 1.380(2)
C24 H24 0.9300
C25 C26 1.3847(18)
C25 H25 0.9300
C26 H26 0.9300
N1 O2 1.3894(12)
N1 O3 1.4896(12)

loop_
_geom_torsion_atom_site_label_1
_geom_torsion_atom_site_label_2
_geom_torsion_atom_site_label_3
_geom_torsion_atom_site_label_4
_geom_torsion
C6 C1 C2 C3 0.9(2)
C7 C1 C2 C3 -175.58(12)
C1 C2 C3 C4 -1.4(2)
C2 C3 C4 C5 0.9(3)
C3 C4 C5 C6 0.3(3)
C4 C5 C6 C1 -0.9(2)
C2 C1 C6 C5 0.3(2)
C7 C1 C6 C5 176.88(12)
C6 C1 C7 O1 -28.60(17)
C2 C1 C7 O1 147.89(12)
C6 C1 C7 C8 154.24(11)
C2 C1 C7 C8 -29.28(16)
O1 C7 C8 O2 149.01(10)
C1 C7 C8 O2 -33.77(14)
O1 C7 C8 C9 30.21(15)
C1 C7 C8 C9 -152.58(10)
O2 C8 C9 C10 114.70(10)
C7 C8 C9 C10 -123.15(10)
O2 C8 C9 C16 -9.87(11)
C7 C8 C9 C16 112.28(10)
C8 C9 C10 C11 141.59(11)
C16 C9 C10 C11 -99.86(12)
C8 C9 C10 C15 -41.31(15)
C16 C9 C10 C15 77.23(14)
C15 C10 C11 C12 -0.84(18)
C9 C10 C11 C12 176.35(11)
C10 C11 C12 C13 0.0(2)
C11 C12 C13 C14 0.9(2)
C12 C13 C14 C15 -1.0(2)
C13 C14 C15 C10 0.2(2)
C11 C10 C15 C14 0.73(18)
C9 C10 C15 C14 -176.36(11)
C10 C9 C16 N1 -137.35(9)
C8 C9 C16 N1 -11.66(11)
C10 C9 C16 C19 110.89(11)
C8 C9 C16 C19 -123.43(10)
C10 C9 C16 C17 -16.44(14)
C8 C9 C16 C17 109.25(11)
N1 C16 C17 O4 -86.54(10)
C19 C16 C17 O4 20.56(11)
C9 C16 C17 O4 154.54(9)
O5 C18 C19 C16 -169.79(12)
O4 C18 C19 C16 9.39(12)
O5 C18 C19 C20 -57.05(16)
O4 C18 C19 C20 122.13(10)
N1 C16 C19 C18 94.81(10)
C17 C16 C19 C18 -17.92(11)
C9 C16 C19 C18 -151.30(10)
N1 C16 C19 C20 -23.10(11)
C17 C16 C19 C20 -135.83(9)
C9 C16 C19 C20 90.79(11)
C18 C19 C20 O3 -121.18(10)
C16 C19 C20 O3 -8.85(11)
C18 C19 C20 C21 118.85(11)
C16 C19 C20 C21 -128.82(10)
O3 C20 C21 C22 120.80(12)
C19 C20 C21 C22 -122.73(12)
O3 C20 C21 C26 -60.78(14)
C19 C20 C21 C26 55.69(16)
C26 C21 C22 C23 -1.56(19)
C20 C21 C22 C23 176.90(12)
C21 C22 C23 C24 1.2(2)
C22 C23 C24 C25 0.1(2)
C23 C24 C25 C26 -0.9(2)
C24 C25 C26 C21 0.5(2)
C22 C21 C26 C25 0.76(19)
C20 C21 C26 C25 -177.66(12)
C19 C16 N1 O2 154.41(8)
C17 C16 N1 O2 -96.22(10)
C9 C16 N1 O2 30.45(10)
C19 C16 N1 O3 45.92(9)
C17 C16 N1 O3 155.29(8)
C9 C16 N1 O3 -78.04(9)
O3 N1 O2 C8 66.86(9)
C16 N1 O2 C8 -38.28(10)
C7 C8 O2 N1 -92.50(10)
C9 C8 O2 N1 30.26(11)
C21 C20 O3 N1 161.67(9)
C19 C20 O3 N1 37.78(9)
O2 N1 O3 C20 -162.65(8)
C16 N1 O3 C20 -53.61(9)
O5 C18 O4 C17 -176.83(11)
C19 C18 O4 C17 3.92(12)
C16 C17 O4 C18 -15.64(12)
